data_7047935
loop_
_publ_author_name
'Kang, Da-Wei'
'Han, Xue'
'Ma, Xin-Jun'
'Liu, Ying-Ying'
'Ma, Jian-Fang'

_publ_section_title
;
 Two cyclotriveratrylene metal-organic frameworks as effective catalysts
 for Knoevenagel condensation and CO<sub>2</sub> cycloaddition with
 epoxides.
;
_journal_issue 45
_journal_name_full 'Dalton transactions (Cambridge, England : 2003)'
_journal_page_first 16197
_journal_page_last 16204
_journal_paper_doi 10.1039/c8dt03215g
_journal_volume 47
_journal_year 2018
_chemical_formula_moiety 'C84 H95 N15 O28 Zn3'
_chemical_formula_sum 'C84 H95 N15 O28 Zn3'
_chemical_formula_weight 1958.85
_space_group_crystal_system hexagonal
_space_group_IT_number 190
_space_group_name_Hall 'P -6c -2c'
_space_group_name_H-M_alt 'P -6 2 c'
_symmetry_space_group_name_Hall 'P -6c -2c'
_symmetry_space_group_name_H-M 'P -6 2 c'
_atom_sites_solution_hydrogens mixed
_audit_creation_method SHELXL-2014/7
_audit_update_record
;
2018-01-22 deposited with the CCDC.
2018-10-16 downloaded from the CCDC.
;
_cell_angle_alpha 90
_cell_angle_beta 90
_cell_angle_gamma 120
_cell_formula_units_Z 4
_cell_length_a 19.4560(11)
_cell_length_b 19.4560(11)
_cell_length_c 37.381(3)
_cell_measurement_reflns_used 6131
_cell_measurement_temperature 293(2)
_cell_measurement_theta_max 29.1980
_cell_measurement_theta_min 3.01666
_cell_volume 12254.3(14)
_computing_cell_refinement CrysAlis
_computing_data_collection 'CrysAlis (Oxford Diffraction, 2006)'
_computing_data_reduction CrysAlis
_computing_structure_refinement 'SHELXL-2014/7 (Sheldrick, 2014)'
_computing_structure_solution 'SHELXL-2014/7 (Sheldrick, 2014)'
_diffrn_ambient_temperature 293(2)
_diffrn_detector_area_resol_mean 10.2375
_diffrn_measured_fraction_theta_full 0.995
_diffrn_measured_fraction_theta_max 0.995
_diffrn_measurement_device_type 'Oxford Diffraction Gemini R Ultra'
_diffrn_measurement_method '\w scan'
_diffrn_radiation_type MoK\a
_diffrn_radiation_wavelength 0.71073
_diffrn_reflns_av_R_equivalents 0.0757
_diffrn_reflns_av_unetI/netI 0.0550
_diffrn_reflns_Laue_measured_fraction_full 0.995
_diffrn_reflns_Laue_measured_fraction_max 0.995
_diffrn_reflns_limit_h_max 20
_diffrn_reflns_limit_h_min -23
_diffrn_reflns_limit_k_max 21
_diffrn_reflns_limit_k_min -20
_diffrn_reflns_limit_l_max 44
_diffrn_reflns_limit_l_min -28
_diffrn_reflns_number 43882
_diffrn_reflns_point_group_measured_fraction_full 0.997
_diffrn_reflns_point_group_measured_fraction_max 0.997
_diffrn_reflns_theta_full 25.000
_diffrn_reflns_theta_max 25.027
_diffrn_reflns_theta_min 3.023
_exptl_absorpt_coefficient_mu 0.647
_exptl_absorpt_correction_T_max 1.00000
_exptl_absorpt_correction_T_min 0.81339
_exptl_absorpt_correction_type multi-scan
_exptl_crystal_colour colorless
_exptl_crystal_density_diffrn 1.062
_exptl_crystal_description block
_exptl_crystal_F_000 4072
_exptl_crystal_size_max 0.26
_exptl_crystal_size_mid 0.24
_exptl_crystal_size_min 0.23
_platon_squeeze_details
;
;
_refine_diff_density_max 0.264
_refine_diff_density_min -0.322
_refine_diff_density_rms 0.051
_refine_ls_abs_structure_details
;
 Refined as an inversion twin.
;
_refine_ls_abs_structure_Flack -0.04(4)
_refine_ls_extinction_method none
_refine_ls_goodness_of_fit_ref 0.957
_refine_ls_hydrogen_treatment mixed
_refine_ls_matrix_type full
_refine_ls_number_parameters 361
_refine_ls_number_reflns 7335
_refine_ls_number_restraints 3
_refine_ls_restrained_S_all 0.958
_refine_ls_R_factor_all 0.1137
_refine_ls_R_factor_gt 0.0763
_refine_ls_shift/su_max 0.000
_refine_ls_shift/su_mean 0.000
_refine_ls_structure_factor_coef Fsqd
_refine_ls_weighting_details 'w=1/[\s^2^(Fo^2^)+(0.1448P)^2^] where P=(Fo^2^+2Fc^2^)/3'
_refine_ls_weighting_scheme calc
_refine_ls_wR_factor_gt 0.2162
_refine_ls_wR_factor_ref 0.2403
_reflns_Friedel_coverage 0.828
_reflns_Friedel_fraction_full 0.999
_reflns_Friedel_fraction_max 0.999
_reflns_number_gt 4208
_reflns_number_total 7335
_reflns_threshold_expression 'I > 2\s(I)'
_cod_data_source_file c8dt03215g2.cif
_cod_data_source_block 2
_cod_depositor_comments 'Adding full bibliography for 7047934--7047936.cif.'
_cod_original_cell_volume 12254.3(16)
_cod_database_code 7047935
_shelx_shelxl_version_number 2014/7
_shelx_space_group_comment
;
The symmetry employed for this shelxl refinement is uniquely defined
by the following loop, which should always be used as a source of
symmetry information in preference to the above space-group names.
They are only intended as comments.
;

loop_
_space_group_symop_operation_xyz
'x, y, z'
'-x+y, -x, -z+1/2'
'-y, x-y, z'
'x, y, -z+1/2'
'-x+y, -x, z'
'-y, x-y, -z+1/2'
'y, x, z+1/2'
'x-y, -y, -z'
'-x, -x+y, z+1/2'
'y, x, -z'
'x-y, -y, z+1/2'
'-x, -x+y, -z'

loop_
_atom_site_label
_atom_site_type_symbol
_atom_site_fract_x
_atom_site_fract_y
_atom_site_fract_z
_atom_site_U_iso_or_equiv
_atom_site_adp_type
_atom_site_occupancy
_atom_site_site_symmetry_order
_atom_site_calc_flag
_atom_site_refinement_flags_posn
_atom_site_refinement_flags_adp
_atom_site_refinement_flags_occupancy
_atom_site_disorder_assembly
_atom_site_disorder_group
Zn1 Zn 1.14368(11) 0.28952(11) 0.11306(2) 0.1414(7) Uani 1 1 d . . . . .
C1 C 0.9687(9) 0.1905(9) 0.1204(3) 0.121(4) Uani 1 1 d . . . . .
H1 H 0.9697 0.2238 0.1385 0.145 Uiso 1 1 calc R U . . .
C2 C 1.0038(12) 0.1389(13) 0.0814(5) 0.187(8) Uani 1 1 d . . . . .
H2 H 1.0355 0.1267 0.0672 0.224 Uiso 1 1 calc R U . . .
C3 C 0.9293(14) 0.0998(11) 0.0806(4) 0.174(7) Uani 1 1 d . . . . .
H3 H 0.8978 0.0592 0.0648 0.209 Uiso 1 1 calc R U . . .
C4 C 0.8231(9) 0.1106(6) 0.1184(3) 0.133(4) Uani 1 1 d . . . . .
H4A H 0.8236 0.1335 0.1415 0.159 Uiso 1 1 calc R U . . .
H4B H 0.7904 0.0534 0.1204 0.159 Uiso 1 1 calc R U . . .
C5 C 0.7860(6) 0.1412(5) 0.0902(3) 0.112(3) Uani 1 1 d . . . . .
H5A H 0.7879 0.1219 0.0665 0.134 Uiso 1 1 calc R U . . .
H5B H 0.7312 0.1240 0.0961 0.134 Uiso 1 1 calc R U . . .
C6 C 0.8136(4) 0.2666(4) 0.0691(2) 0.0732(18) Uani 1 1 d . . . . .
C7 C 0.8588(4) 0.3506(4) 0.0714(2) 0.0721(18) Uani 1 1 d . . . . .
C8 C 0.8406(4) 0.3952(4) 0.0484(2) 0.076(2) Uani 1 1 d . . . . .
H8 H 0.8721 0.4502 0.0493 0.091 Uiso 1 1 calc R U . . .
C9 C 0.7791(4) 0.3631(4) 0.0246(2) 0.0682(17) Uani 1 1 d . . . . .
C10 C 0.7294(4) 0.2780(4) 0.02370(19) 0.0680(16) Uani 1 1 d . . . . .
C11 C 0.7508(5) 0.2342(4) 0.0452(2) 0.0794(19) Uani 1 1 d . . . . .
H11 H 0.7211 0.1792 0.0435 0.095 Uiso 1 1 calc R U . . .
C12 C 0.7619(4) 0.4170(4) 0.0015(2) 0.0729(18) Uani 1 1 d . . . . .
H12A H 0.8110 0.4595 -0.0083 0.087 Uiso 1 1 calc R U . . .
H12B H 0.7277 0.3870 -0.0183 0.087 Uiso 1 1 calc R U . . .
C13 C 0.9605(5) 0.4636(4) 0.0996(3) 0.091(2) Uani 1 1 d . . . . .
H13A H 0.9256 0.4832 0.1070 0.109 Uiso 1 1 calc R U . . .
H13B H 0.9844 0.4877 0.0769 0.109 Uiso 1 1 calc R U . . .
C14 C 1.0257(7) 0.4840(6) 0.1282(3) 0.120(3) Uani 1 1 d . . . . .
H14A H 1.0535 0.5407 0.1327 0.145 Uiso 1 1 calc R U . . .
H14B H 1.0011 0.4572 0.1504 0.145 Uiso 1 1 calc R U . . .
C15 C 1.1390(9) 0.5009(10) 0.0927(4) 0.157(5) Uani 1 1 d . U . . .
H15 H 1.1538 0.5490 0.0814 0.188 Uiso 1 1 calc R U . . .
C16 C 1.1713(10) 0.4528(14) 0.0886(5) 0.201(8) Uani 1 1 d . U . . .
H16 H 1.2106 0.4617 0.0720 0.242 Uiso 1 1 calc R U . . .
C17 C 1.0825(8) 0.4007(9) 0.1266(3) 0.128(4) Uani 1 1 d . . . . .
H17 H 1.0470 0.3645 0.1430 0.153 Uiso 1 1 calc R U . . .
C18 C 1.1547(7) 0.2709(8) 0.1839(2) 0.121(4) Uani 1 1 d . . . . .
C19 C 1.1875(7) 0.2640(8) 0.2189(2) 0.128(4) Uani 1 1 d . . . . .
C20 C 1.2495(11) 0.2482(13) 0.2176(3) 0.213(9) Uani 1 1 d . U . . .
H20 H 1.2663 0.2380 0.1959 0.255 Uiso 1 1 calc R U . . .
C21 C 1.2864(13) 0.248(2) 0.2500 0.206(12) Uani 1 2 d S TU P . .
C22 C 1.1572(8) 0.2744(10) 0.2500 0.118(5) Uani 1 2 d S T P . .
H22 H 1.1177 0.2881 0.2500 0.142 Uiso 1 2 calc R U P . .
C23 C 1.2821(13) 0.3608(15) 0.0626(5) 0.112(8) Uani 0.55(2) 1 d . . P A 1
O7 O 1.3190(9) 0.4210(10) 0.0811(4) 0.120(7) Uani 0.45(2) 1 d . . P A 1
C23' C 1.2162(11) 0.2717(12) 0.0505(6) 0.078(6) Uiso 0.45(2) 1 d . . P A 2
O7' O 1.1562(12) 0.2093(12) 0.0403(5) 0.191(10) Uani 0.55(2) 1 d . . P A 2
C24 C 1.3216(9) 0.3617(10) 0.0312(3) 0.135(5) Uani 1 1 d . . . . .
C25 C 1.3980(5) 0.4194(5) 0.0159(2) 0.085(2) Uani 1 1 d . . . . .
C26 C 1.2780(9) 0.2949(8) 0.0116(10) 0.207(17) Uani 1 1 d . . . . .
N1 N 1.0797(5) 0.4615(5) 0.1172(2) 0.102(2) Uani 1 1 d . . . . .
N2 N 1.1390(7) 0.3909(9) 0.1116(2) 0.143(4) Uani 1 1 d . . . . .
N3 N 0.9022(10) 0.1305(7) 0.1091(3) 0.135(4) Uani 1 1 d . . . . .
N4 N 1.0342(6) 0.2015(7) 0.1050(2) 0.129(3) Uani 1 1 d . . . . .
O1 O 0.9179(3) 0.3808(3) 0.09651(15) 0.0827(14) Uani 1 1 d . . . . .
O2 O 0.8328(3) 0.2249(3) 0.09164(15) 0.0892(15) Uani 1 1 d . . . . .
O3 O 1.1936(5) 0.2746(6) 0.15451(15) 0.155(3) Uani 1 1 d . . . . .
O4 O 1.1013(5) 0.2859(7) 0.18250(16) 0.159(4) Uani 1 1 d . . . . .
O5 O 1.3517(14) 0.241(2) 0.2500 0.365(19) Uani 1 2 d S T P . .
H5 H 1.3687 0.2462 0.2705 0.547 Uiso 0.5 1 calc R U P . .
O6 O 1.2135(4) 0.3001(4) 0.07393(18) 0.1064(18) Uani 1 1 d . . . . .
O8 O 1.4634(7) 0.4983(6) 0.0243(4) 0.105(4) Uani 0.5 1 d D . P . .
H8O H 1.511(3) 0.536(5) 0.025(3) 0.158 Uiso 1 1 d D U . . .

loop_
_atom_site_aniso_label
_atom_site_aniso_U_11
_atom_site_aniso_U_22
_atom_site_aniso_U_33
_atom_site_aniso_U_23
_atom_site_aniso_U_13
_atom_site_aniso_U_12
Zn1 0.1966(15) 0.2730(19) 0.0510(6) -0.0064(7) 0.0005(7) 0.1897(16)
C1 0.165(10) 0.165(10) 0.085(7) -0.030(7) -0.009(7) 0.122(9)
C2 0.241(18) 0.30(2) 0.134(12) -0.099(13) -0.065(13) 0.224(18)
C3 0.29(2) 0.210(15) 0.124(10) -0.059(11) -0.051(14) 0.198(17)
C4 0.195(13) 0.075(5) 0.139(10) 0.013(5) -0.004(9) 0.076(7)
C5 0.112(6) 0.086(6) 0.124(9) 0.021(5) 0.006(6) 0.039(5)
C6 0.086(5) 0.068(4) 0.076(5) 0.009(4) 0.003(4) 0.046(4)
C7 0.052(4) 0.070(4) 0.086(5) 0.000(4) 0.007(3) 0.024(3)
C8 0.063(4) 0.063(4) 0.103(6) 0.020(4) 0.014(4) 0.032(3)
C9 0.054(4) 0.072(4) 0.074(5) 0.005(3) 0.013(3) 0.029(3)
C10 0.065(4) 0.059(4) 0.086(4) 0.006(4) 0.014(4) 0.035(3)
C11 0.095(5) 0.056(3) 0.092(5) 0.014(4) 0.020(4) 0.041(4)
C12 0.062(4) 0.061(4) 0.095(5) 0.006(3) 0.007(4) 0.030(3)
C13 0.086(5) 0.074(5) 0.107(6) -0.012(4) -0.020(4) 0.036(4)
C14 0.142(8) 0.116(6) 0.120(8) -0.043(6) -0.036(7) 0.077(6)
C15 0.144(11) 0.195(13) 0.157(13) 0.044(11) 0.007(9) 0.104(10)
C16 0.214(16) 0.32(2) 0.144(14) 0.082(15) 0.087(13) 0.191(18)
C17 0.183(11) 0.188(11) 0.072(6) -0.003(7) -0.014(7) 0.138(9)
C18 0.158(9) 0.213(12) 0.038(4) -0.003(5) 0.018(4) 0.128(9)
C19 0.182(10) 0.232(12) 0.061(5) 0.007(6) -0.001(6) 0.172(10)
C20 0.286(17) 0.45(3) 0.081(7) 0.031(11) 0.034(9) 0.32(2)
C21 0.203(17) 0.49(4) 0.073(9) 0.000 0.000 0.28(2)
C22 0.130(10) 0.238(17) 0.049(6) 0.000 0.000 0.139(12)
C23 0.134(16) 0.19(2) 0.072(11) -0.006(13) 0.002(11) 0.128(17)
O7 0.124(11) 0.164(14) 0.081(10) -0.078(10) -0.017(8) 0.079(10)
O7' 0.206(18) 0.191(17) 0.152(16) -0.004(12) 0.110(14) 0.082(15)
C24 0.196(13) 0.232(14) 0.085(7) 0.086(8) 0.060(7) 0.187(12)
C25 0.112(6) 0.102(5) 0.081(5) -0.013(4) -0.028(4) 0.084(5)
C26 0.117(9) 0.136(9) 0.41(5) 0.13(2) 0.044(14) 0.095(8)
N1 0.109(6) 0.120(6) 0.087(5) -0.013(4) -0.019(4) 0.066(5)
N2 0.162(8) 0.287(14) 0.067(5) -0.020(7) -0.013(5) 0.177(10)
N3 0.217(13) 0.142(9) 0.101(7) -0.011(6) -0.027(8) 0.130(10)
N4 0.148(7) 0.223(11) 0.084(5) -0.023(6) -0.031(5) 0.142(8)
O1 0.084(3) 0.071(3) 0.092(4) 0.003(3) -0.007(3) 0.037(3)
O2 0.103(4) 0.059(3) 0.103(4) 0.010(3) -0.001(3) 0.039(3)
O3 0.213(7) 0.323(11) 0.045(3) -0.017(5) -0.001(4) 0.222(8)
O4 0.195(7) 0.326(12) 0.058(4) -0.006(5) -0.002(4) 0.206(9)
O5 0.37(3) 0.90(6) 0.103(10) 0.000 0.000 0.53(4)
O6 0.097(4) 0.141(5) 0.082(4) -0.007(4) 0.009(3) 0.061(4)
O8 0.118(8) 0.077(7) 0.126(10) -0.013(6) -0.026(7) 0.052(7)

loop_
_atom_type_symbol
_atom_type_description
_atom_type_scat_dispersion_real
_atom_type_scat_dispersion_imag
_atom_type_scat_source
C C 0.0033 0.0016 'International Tables Vol C Tables 4.2.6.8 and 6.1.1.4'
H H 0.0000 0.0000 'International Tables Vol C Tables 4.2.6.8 and 6.1.1.4'
N N 0.0061 0.0033 'International Tables Vol C Tables 4.2.6.8 and 6.1.1.4'
O O 0.0106 0.0060 'International Tables Vol C Tables 4.2.6.8 and 6.1.1.4'
Zn Zn 0.2839 1.4301 'International Tables Vol C Tables 4.2.6.8 and 6.1.1.4'

loop_
_geom_angle_atom_site_label_1
_geom_angle_atom_site_label_2
_geom_angle_atom_site_label_3
_geom_angle
_geom_angle_site_symmetry_1
_geom_angle_site_symmetry_3
O3 Zn1 O6 104.1(3) . .
O3 Zn1 N4 113.4(4) . .
O6 Zn1 N4 111.8(3) . .
O3 Zn1 N2 116.2(4) . .
O6 Zn1 N2 104.4(4) . .
N4 Zn1 N2 106.7(4) . .
N3 C1 N4 116.8(11) . .
N3 C1 H1 121.6 . .
N4 C1 H1 121.6 . .
C3 C2 N4 114.0(13) . .
C3 C2 H2 123.0 . .
N4 C2 H2 123.0 . .
C2 C3 N3 106.4(15) . .
C2 C3 H3 126.8 . .
N3 C3 H3 126.8 . .
N3 C4 C5 112.1(10) . .
N3 C4 H4A 109.2 . .
C5 C4 H4A 109.2 . .
N3 C4 H4B 109.2 . .
C5 C4 H4B 109.2 . .
H4A C4 H4B 107.9 . .
O2 C5 C4 105.1(8) . .
O2 C5 H5A 110.7 . .
C4 C5 H5A 110.7 . .
O2 C5 H5B 110.7 . .
C4 C5 H5B 110.7 . .
H5A C5 H5B 108.8 . .
O2 C6 C11 125.2(6) . .
O2 C6 C7 117.2(7) . .
C11 C6 C7 117.5(6) . .
O1 C7 C8 125.3(6) . .
O1 C7 C6 116.2(6) . .
C8 C7 C6 118.5(7) . .
C9 C8 C7 123.8(6) . .
C9 C8 H8 118.1 . .
C7 C8 H8 118.1 . .
C8 C9 C10 118.1(6) . .
C8 C9 C12 120.0(6) . .
C10 C9 C12 121.8(6) . .
C11 C10 C9 117.4(6) . .
C11 C10 C12 120.9(6) . 5_665
C9 C10 C12 121.7(6) . 5_665
C10 C11 C6 124.4(7) . .
C10 C11 H11 117.8 . .
C6 C11 H11 117.8 . .
C10 C12 C9 109.6(6) 3_655 .
C10 C12 H12A 109.7 3_655 .
C9 C12 H12A 109.7 . .
C10 C12 H12B 109.7 3_655 .
C9 C12 H12B 109.7 . .
H12A C12 H12B 108.2 . .
O1 C13 C14 106.8(7) . .
O1 C13 H13A 110.4 . .
C14 C13 H13A 110.4 . .
O1 C13 H13B 110.4 . .
C14 C13 H13B 110.4 . .
H13A C13 H13B 108.6 . .
N1 C14 C13 111.6(8) . .
N1 C14 H14A 109.3 . .
C13 C14 H14A 109.3 . .
N1 C14 H14B 109.3 . .
C13 C14 H14B 109.3 . .
H14A C14 H14B 108.0 . .
N1 C15 C16 103.7(13) . .
N1 C15 H15 128.1 . .
C16 C15 H15 128.1 . .
N2 C16 C15 111.6(12) . .
N2 C16 H16 124.2 . .
C15 C16 H16 124.2 . .
N1 C17 N2 116.4(12) . .
N1 C17 H17 121.8 . .
N2 C17 H17 121.8 . .
O4 C18 O3 119.2(8) . .
O4 C18 C19 121.2(7) . .
O3 C18 C19 118.6(9) . .
C22 C19 C20 123.5(8) . .
C22 C19 C18 119.9(7) . .
C20 C19 C18 116.6(8) . .
C19 C20 C21 118.0(10) . .
C19 C20 H20 121.0 . .
C21 C20 H20 121.0 . .
O5 C21 C20 120.6(6) . .
O5 C21 C20 120.6(6) . 4
C20 C21 C20 118.6(13) . 4
C19 C22 C19 117.0(10) . 4
C19 C22 H22 121.5 . .
C19 C22 H22 121.5 4 .
O7 C23 O6 120.9(16) . .
O7 C23 C24 114(2) . .
O6 C23 C24 125.2(19) . .
O6 C23' O7' 120(2) . .
O6 C23' C26 138.3(18) . .
O7' C23' C26 100.3(18) . .
C26 C24 C23 111.3(19) . .
C26 C24 C25 115.8(12) . .
C23 C24 C25 132.9(18) . .
C25 C25 O8 105.3(7) 10_645 .
C25 C25 C24 116.5(7) 10_645 .
O8 C25 C24 138.2(11) . .
C26 C26 C24 127.5(9) 10_645 .
C26 C26 C23' 151.2(9) 10_645 .
C24 C26 C23' 79.8(18) . .
C17 N1 C15 107.0(10) . .
C17 N1 C14 127.6(11) . .
C15 N1 C14 125.3(11) . .
C17 N2 C16 101.0(11) . .
C17 N2 Zn1 124.9(11) . .
C16 N2 Zn1 131.2(9) . .
C1 N3 C4 128.0(10) . .
C1 N3 C3 101.8(14) . .
C4 N3 C3 129.3(15) . .
C1 N4 C2 100.6(12) . .
C1 N4 Zn1 127.6(9) . .
C2 N4 Zn1 131.6(11) . .
C7 O1 C13 116.0(6) . .
C6 O2 C5 117.2(7) . .
C18 O3 Zn1 111.2(6) . .
C21 O5 H5 109.5 . .
C23' O6 Zn1 142.3(13) . .
C23 O6 Zn1 132.2(10) . .
C25 O8 H8O 157(8) . .

loop_
_geom_bond_atom_site_label_1
_geom_bond_atom_site_label_2
_geom_bond_distance
_geom_bond_site_symmetry_2
Zn1 O3 1.926(6) .
Zn1 O6 1.936(7) .
Zn1 N4 1.978(11) .
Zn1 N2 2.021(13) .
C1 N3 1.306(18) .
C1 N4 1.314(15) .
C1 H1 0.9300 .
C2 C3 1.25(2) .
C2 N4 1.376(18) .
C2 H2 0.9300 .
C3 N3 1.443(17) .
C3 H3 0.9300 .
C4 N3 1.430(18) .
C4 C5 1.554(15) .
C4 H4A 0.9700 .
C4 H4B 0.9700 .
C5 O2 1.414(10) .
C5 H5A 0.9700 .
C5 H5B 0.9700 .
C6 O2 1.345(9) .
C6 C11 1.385(11) .
C6 C7 1.418(10) .
C7 O1 1.368(9) .
C7 C8 1.387(10) .
C8 C9 1.368(10) .
C8 H8 0.9300 .
C9 C10 1.441(10) .
C9 C12 1.519(9) .
C10 C11 1.378(9) .
C10 C12 1.502(10) 5_665
C11 H11 0.9300 .
C12 C10 1.502(10) 3_655
C12 H12A 0.9700 .
C12 H12B 0.9700 .
C13 O1 1.401(9) .
C13 C14 1.551(12) .
C13 H13A 0.9700 .
C13 H13B 0.9700 .
C14 N1 1.388(12) .
C14 H14A 0.9700 .
C14 H14B 0.9700 .
C15 N1 1.370(16) .
C15 C16 1.37(2) .
C15 H15 0.9300 .
C16 N2 1.35(2) .
C16 H16 0.9300 .
C17 N1 1.261(13) .
C17 N2 1.329(13) .
C17 H17 0.9300 .
C18 O4 1.213(10) .
C18 O3 1.316(10) .
C18 C19 1.489(12) .
C19 C22 1.364(10) .
C19 C20 1.387(13) .
C20 C21 1.410(15) .
C20 H20 0.9300 .
C21 O5 1.342(19) .
C21 C20 1.410(15) 4
C22 C19 1.364(10) 4
C22 H22 0.9300 .
C23 O7 1.23(2) .
C23 O6 1.33(2) .
C23 C24 1.40(2) .
C23' O6 1.05(2) .
C23' O7' 1.25(2) .
C23' C26 1.79(3) .
C24 C26 1.36(3) .
C24 C25 1.457(15) .
C25 C25 1.392(17) 10_645
C25 O8 1.456(14) .
C26 C26 1.04(6) 10_645
O5 H5 0.8200 .
O8 H8O 0.85(3) .

loop_
_geom_hbond_atom_site_label_D
_geom_hbond_atom_site_label_H
_geom_hbond_atom_site_label_A
_geom_hbond_distance_DH
_geom_hbond_distance_HA
_geom_hbond_distance_DA
_geom_hbond_angle_DHA
_geom_hbond_site_symmetry_A
C4 H4B O3 0.97 2.60 3.500(11) 154.5 3_645
C13 H13B O8 0.97 2.19 3.160(16) 177.3 5_775

loop_
_geom_torsion_atom_site_label_1
_geom_torsion_atom_site_label_2
_geom_torsion_atom_site_label_3
_geom_torsion_atom_site_label_4
_geom_torsion
_geom_torsion_site_symmetry_1
_geom_torsion_site_symmetry_4
N4 C2 C3 N3 -7(2) . .
N3 C4 C5 O2 -64.4(12) . .
O2 C6 C7 O1 0.1(9) . .
C11 C6 C7 O1 176.8(6) . .
O2 C6 C7 C8 179.8(6) . .
C11 C6 C7 C8 -3.4(10) . .
O1 C7 C8 C9 -177.3(7) . .
C6 C7 C8 C9 3.0(11) . .
C7 C8 C9 C10 1.2(10) . .
C7 C8 C9 C12 177.6(6) . .
C8 C9 C10 C11 -4.7(9) . .
C12 C9 C10 C11 178.9(6) . .
C8 C9 C10 C12 172.8(6) . 5_665
C12 C9 C10 C12 -3.6(9) . 5_665
C9 C10 C11 C6 4.3(10) . .
C12 C10 C11 C6 -173.2(7) 5_665 .
O2 C6 C11 C10 176.3(7) . .
C7 C6 C11 C10 -0.2(11) . .
C8 C9 C12 C10 -75.6(8) . 3_655
C10 C9 C12 C10 100.7(7) . 3_655
O1 C13 C14 N1 64.1(12) . .
N1 C15 C16 N2 -5(2) . .
O4 C18 C19 C22 0(2) . .
O3 C18 C19 C22 168.2(14) . .
O4 C18 C19 C20 -178.8(16) . .
O3 C18 C19 C20 -11(2) . .
C22 C19 C20 C21 -4(3) . .
C18 C19 C20 C21 175(2) . .
C19 C20 C21 O5 -173(3) . .
C19 C20 C21 C20 12(4) . 4
C20 C19 C22 C19 -4(3) . 4
C18 C19 C22 C19 177.3(10) . 4
O7 C23 C24 C26 -179.1(16) . .
O6 C23 C24 C26 5(2) . .
O7 C23 C24 C25 0(2) . .
O6 C23 C24 C25 -175.2(10) . .
C26 C24 C25 C25 -3.0(16) . 10_645
C23 C24 C25 C25 177.6(12) . 10_645
C26 C24 C25 O8 176.6(13) . .
C23 C24 C25 O8 -2.9(18) . .
C23 C24 C26 C26 -174(4) . 10_645
C25 C24 C26 C26 6(5) . 10_645
C25 C24 C26 C23' 175.9(9) . .
O6 C23' C26 C26 171(6) . 10_645
O7' C23' C26 C26 -25(7) . 10_645
O6 C23' C26 C24 8(3) . .
O7' C23' C26 C24 171.9(18) . .
N2 C17 N1 C15 0.7(14) . .
N2 C17 N1 C14 178.4(9) . .
C16 C15 N1 C17 2.8(16) . .
C16 C15 N1 C14 -175.0(12) . .
C13 C14 N1 C17 -101.0(13) . .
C13 C14 N1 C15 76.3(14) . .
N1 C17 N2 C16 -3.8(16) . .
N1 C17 N2 Zn1 -166.3(8) . .
C15 C16 N2 C17 5.5(19) . .
C15 C16 N2 Zn1 166.3(11) . .
N4 C1 N3 C4 -172.6(10) . .
N4 C1 N3 C3 -2.8(14) . .
C5 C4 N3 C1 96.9(14) . .
C5 C4 N3 C3 -70.1(14) . .
C2 C3 N3 C1 5.7(17) . .
C2 C3 N3 C4 175.3(14) . .
N3 C1 N4 C2 -1.0(15) . .
N3 C1 N4 Zn1 175.6(8) . .
C3 C2 N4 C1 5(2) . .
C3 C2 N4 Zn1 -171.2(12) . .
C8 C7 O1 C13 2.6(10) . .
C6 C7 O1 C13 -177.7(7) . .
C14 C13 O1 C7 -177.7(7) . .
C11 C6 O2 C5 1.4(11) . .
C7 C6 O2 C5 177.9(7) . .
C4 C5 O2 C6 179.1(8) . .
O4 C18 O3 Zn1 -8.3(16) . .
C19 C18 O3 Zn1 -176.6(9) . .
O7' C23' O6 Zn1 3(3) . .
C26 C23' O6 Zn1 165.7(14) . .
O7 C23 O6 Zn1 12(2) . .
C24 C23 O6 Zn1 -172.6(8) . .

loop_
_platon_squeeze_void_nr
_platon_squeeze_void_average_x
_platon_squeeze_void_average_y
_platon_squeeze_void_average_z
_platon_squeeze_void_volume
_platon_squeeze_void_count_electrons
_platon_squeeze_void_content
1 0.000 0.000 0.000 475 94 ' '
2 -0.020 0.003 0.250 2391 411 ' '
3 0.000 0.000 0.500 475 94 ' '
4 -0.029 -0.021 0.750 2391 411 ' '
